data_4313635
loop_
_publ_author_name
'Douglas B. Grotjahn'
'Sang Van'
'David Combs'
'Daniel A. Lev'
'Christian Schneider'
'Christopher D. Incarvito'
'Kim-Chung Lam'
'Gene Rossi'
'Arnold L. Rheingold'
'Marc Rideout'
'Christoph Meyer'
'Genaro Hernandez'
'Lupe Mejorado'

_publ_contact_author A.Rheingold
_publ_contact_author_email arnrhein@udel.edu
_publ_section_title
;
 Substituent Control of Hydrogen Bonding in Palladium(II)-Pyrazole
 Complexes
;
_journal_name_full 'Inorganic Chemistry'
_journal_page_first 3347
_journal_page_last 3355
_journal_paper_doi 10.1021/ic026104n
_journal_volume 42
_journal_year 2003
_chemical_formula_sum 'C10 H18 Cl2 N2 Pd S'
_chemical_formula_weight 375.62
_chemical_name_systematic
; 
 ? 
;
_space_group_IT_number 14
_symmetry_cell_setting monoclinic
_symmetry_space_group_name_Hall '-P 2ybc'
_symmetry_space_group_name_H-M 'P 1 21/c 1'
_atom_sites_solution_hydrogens geom
_atom_sites_solution_primary direct
_atom_sites_solution_secondary difmap
_audit_creation_method SHELXL-97
_cell_angle_alpha 90.00
_cell_angle_beta 107.328(3)
_cell_angle_gamma 90.00
_cell_formula_units_Z 4
_cell_length_a 10.6217(19)
_cell_length_b 10.7784(19)
_cell_length_c 12.812(2)
_cell_measurement_temperature 173(2)
_cell_volume 1400.2(4)
_computing_cell_refinement 'Bruker SMART'
_computing_data_collection 'Bruker SMART'
_computing_data_reduction 'Bruker SHELXTL'
_computing_molecular_graphics 'Bruker SHELXTL'
_computing_publication_material 'Bruker SHELXTL'
_computing_structure_refinement 'SHELXL-97 (Sheldrick, 1997)'
_computing_structure_solution 'SHELXS-97 (Sheldrick, 1990)'
_diffrn_ambient_temperature 173(2)
_diffrn_measured_fraction_theta_full 0.882
_diffrn_measured_fraction_theta_max 0.882
_diffrn_measurement_device_type 'CCD area detector'
_diffrn_measurement_method 'phi and omega scans'
_diffrn_radiation_monochromator graphite
_diffrn_radiation_source 'fine-focus sealed tube'
_diffrn_radiation_type MoK\a
_diffrn_radiation_wavelength 0.71073
_diffrn_reflns_av_R_equivalents 0.0336
_diffrn_reflns_av_sigmaI/netI 0.0502
_diffrn_reflns_limit_h_max 13
_diffrn_reflns_limit_h_min -12
_diffrn_reflns_limit_k_max 12
_diffrn_reflns_limit_k_min -12
_diffrn_reflns_limit_l_max 16
_diffrn_reflns_limit_l_min -16
_diffrn_reflns_number 6810
_diffrn_reflns_theta_full 28.30
_diffrn_reflns_theta_max 28.30
_diffrn_reflns_theta_min 2.01
_exptl_absorpt_coefficient_mu 1.832
_exptl_absorpt_correction_T_max 0.7108
_exptl_absorpt_correction_T_min 0.6094
_exptl_absorpt_correction_type 'Empirical from SADABS'
_exptl_crystal_colour orange
_exptl_crystal_density_diffrn 1.782
_exptl_crystal_density_method 'not measured'
_exptl_crystal_description plate
_exptl_crystal_F_000 752
_exptl_crystal_size_max 0.30
_exptl_crystal_size_mid 0.20
_exptl_crystal_size_min 0.20
_refine_diff_density_max 0.585
_refine_diff_density_min -0.696
_refine_diff_density_rms 0.103
_refine_ls_extinction_method none
_refine_ls_goodness_of_fit_ref 1.046
_refine_ls_hydrogen_treatment mixed
_refine_ls_matrix_type full
_refine_ls_number_parameters 149
_refine_ls_number_reflns 3069
_refine_ls_number_restraints 0
_refine_ls_restrained_S_all 1.046
_refine_ls_R_factor_all 0.0457
_refine_ls_R_factor_gt 0.0309
_refine_ls_shift/su_max 0.013
_refine_ls_shift/su_mean 0.002
_refine_ls_structure_factor_coef Fsqd
_refine_ls_weighting_details 'calc w=1/[\s^2^(Fo^2^)+(0.0339P)^2^+0.0000P] where P=(Fo^2^+2Fc^2^)/3'
_refine_ls_weighting_scheme calc
_refine_ls_wR_factor_gt 0.0724
_refine_ls_wR_factor_ref 0.0770
_reflns_number_gt 2461
_reflns_number_total 3069
_reflns_threshold_expression >2sigma(I)
_cod_data_source_file ic026104nsi20021012_032757_7.cif
_cod_data_source_block 27e
_cod_depositor_comments
;
The following automatic conversions were performed:

'_symmetry_cell_setting' value 'Monoclinic' changed to 'monoclinic'
according to the built-in table from CIF Core dictionary named
'cif_core.dic' version 2.4.1 from 2010-06-29.

Automatic conversion script
Id: cif_fix_values 1646 2011-03-28 12:23:43Z adriana 
;
_cod_database_code 4313635

loop_
_symmetry_equiv_pos_as_xyz
'x, y, z'
'-x, y+1/2, -z+1/2'
'-x, -y, -z'
'x, -y-1/2, z-1/2'

loop_
_atom_site_label
_atom_site_type_symbol
_atom_site_fract_x
_atom_site_fract_y
_atom_site_fract_z
_atom_site_U_iso_or_equiv
_atom_site_adp_type
_atom_site_occupancy
_atom_site_symmetry_multiplicity
_atom_site_calc_flag
_atom_site_refinement_flags
_atom_site_disorder_assembly
_atom_site_disorder_group
Pd1 Pd 1.05329(2) 0.11956(2) 0.100425(17) 0.02013(9) Uani 1 1 d . . .
S1 S 1.06997(8) -0.06406(8) 0.18988(6) 0.02279(19) Uani 1 1 d . . .
Cl1 Cl 1.27303(9) 0.09777(9) 0.12435(7) 0.0315(2) Uani 1 1 d . . .
Cl2 Cl 1.04808(9) 0.30700(8) 0.00875(6) 0.0293(2) Uani 1 1 d . . .
N1 N 0.8592(3) 0.1350(3) 0.0815(2) 0.0232(6) Uani 1 1 d . . .
N2 N 0.7796(3) 0.1997(3) -0.0028(2) 0.0238(7) Uani 1 1 d . . .
H1 H 0.811(3) 0.236(4) -0.041(3) 0.030(11) Uiso 1 1 d . . .
C1 C 1.1593(4) -0.0273(4) 0.3294(2) 0.0338(9) Uani 1 1 d . . .
H1A H 1.1708 -0.1028 0.3739 0.051 Uiso 1 1 calc R . .
H1B H 1.1097 0.0341 0.3576 0.051 Uiso 1 1 calc R . .
H1C H 1.2459 0.0066 0.3325 0.051 Uiso 1 1 calc R . .
C2 C 0.9107(3) -0.1046(3) 0.2030(3) 0.0257(8) Uani 1 1 d . . .
H2A H 0.8574 -0.1424 0.1334 0.031 Uiso 1 1 calc R . .
H2B H 0.9233 -0.1683 0.2608 0.031 Uiso 1 1 calc R . .
C3 C 0.8329(3) 0.0029(3) 0.2304(2) 0.0278(8) Uani 1 1 d . . .
H3A H 0.7586 -0.0303 0.2536 0.033 Uiso 1 1 calc R . .
H3B H 0.8908 0.0506 0.2922 0.033 Uiso 1 1 calc R . .
C4 C 0.7804(3) 0.0874(3) 0.1348(2) 0.0243(8) Uani 1 1 d . . .
C5 C 0.6507(4) 0.1254(3) 0.0841(3) 0.0267(8) Uani 1 1 d . . .
H5A H 0.5752 0.1063 0.1063 0.032 Uiso 1 1 calc R . .
C6 C 0.6543(3) 0.1962(3) -0.0047(2) 0.0236(7) Uani 1 1 d . . .
C7 C 0.5475(3) 0.2591(3) -0.0944(3) 0.0269(8) Uani 1 1 d . . .
C8 C 0.4179(4) 0.2535(4) -0.0679(3) 0.0462(11) Uani 1 1 d . . .
H8A H 0.4266 0.2978 0.0007 0.069 Uiso 1 1 calc R . .
H8B H 0.3947 0.1667 -0.0602 0.069 Uiso 1 1 calc R . .
H8C H 0.3486 0.2925 -0.1271 0.069 Uiso 1 1 calc R . .
C9 C 0.5344(5) 0.1890(5) -0.2018(3) 0.0588(14) Uani 1 1 d . . .
H9A H 0.6182 0.1930 -0.2190 0.088 Uiso 1 1 calc R . .
H9B H 0.4647 0.2272 -0.2611 0.088 Uiso 1 1 calc R . .
H9C H 0.5119 0.1021 -0.1936 0.088 Uiso 1 1 calc R . .
C10 C 0.5838(4) 0.3924(4) -0.1071(4) 0.0491(12) Uani 1 1 d . . .
H10A H 0.5922 0.4374 -0.0389 0.074 Uiso 1 1 calc R . .
H10B H 0.5148 0.4310 -0.1668 0.074 Uiso 1 1 calc R . .
H10C H 0.6679 0.3953 -0.1240 0.074 Uiso 1 1 calc R . .

loop_
_atom_site_aniso_label
_atom_site_aniso_U_11
_atom_site_aniso_U_22
_atom_site_aniso_U_33
_atom_site_aniso_U_23
_atom_site_aniso_U_13
_atom_site_aniso_U_12
Pd1 0.02033(15) 0.02226(17) 0.01794(12) -0.00066(9) 0.00592(9) -0.00058(11)
S1 0.0217(5) 0.0238(5) 0.0224(3) 0.0000(3) 0.0058(3) 0.0010(4)
Cl1 0.0207(5) 0.0387(6) 0.0347(4) 0.0002(3) 0.0076(3) -0.0025(4)
Cl2 0.0353(5) 0.0259(5) 0.0288(4) 0.0028(3) 0.0129(4) -0.0025(4)
N1 0.0213(15) 0.0271(18) 0.0205(12) 0.0009(10) 0.0055(11) 0.0048(12)
N2 0.0245(17) 0.0245(18) 0.0224(13) 0.0038(11) 0.0071(12) 0.0009(13)
C1 0.029(2) 0.043(3) 0.0228(16) 0.0028(15) -0.0030(15) -0.0074(18)
C2 0.027(2) 0.028(2) 0.0234(15) 0.0040(13) 0.0090(14) -0.0012(15)
C3 0.027(2) 0.035(2) 0.0240(15) 0.0054(13) 0.0109(14) 0.0023(16)
C4 0.026(2) 0.027(2) 0.0219(14) 0.0007(12) 0.0096(14) 0.0029(15)
C5 0.0227(19) 0.032(2) 0.0283(15) 0.0024(14) 0.0123(14) 0.0020(16)
C6 0.0219(19) 0.023(2) 0.0265(15) -0.0004(13) 0.0084(13) 0.0030(15)
C7 0.0225(19) 0.028(2) 0.0296(16) 0.0063(14) 0.0065(14) 0.0054(15)
C8 0.028(2) 0.052(3) 0.059(2) 0.022(2) 0.0132(19) 0.009(2)
C9 0.069(4) 0.062(3) 0.034(2) 0.0005(19) -0.002(2) 0.032(3)
C10 0.037(3) 0.043(3) 0.061(3) 0.025(2) 0.006(2) 0.001(2)

loop_
_atom_type_symbol
_atom_type_description
_atom_type_scat_dispersion_real
_atom_type_scat_dispersion_imag
_atom_type_scat_source
C C 0.0033 0.0016 'International Tables Vol C Tables 4.2.6.8 and 6.1.1.4'
H H 0.0000 0.0000 'International Tables Vol C Tables 4.2.6.8 and 6.1.1.4'
N N 0.0061 0.0033 'International Tables Vol C Tables 4.2.6.8 and 6.1.1.4'
S S 0.1246 0.1234 'International Tables Vol C Tables 4.2.6.8 and 6.1.1.4'
Cl Cl 0.1484 0.1585 'International Tables Vol C Tables 4.2.6.8 and 6.1.1.4'
Pd Pd -0.9988 1.0072 'International Tables Vol C Tables 4.2.6.8 and 6.1.1.4'

loop_
_geom_angle_atom_site_label_1
_geom_angle_atom_site_label_2
_geom_angle_atom_site_label_3
_geom_angle
_geom_angle_site_symmetry_1
_geom_angle_site_symmetry_3
_geom_angle_publ_flag
N1 Pd1 S1 93.22(8) . . ?
N1 Pd1 Cl1 178.58(8) . . ?
S1 Pd1 Cl1 85.36(3) . . ?
N1 Pd1 Cl2 89.88(8) . . ?
S1 Pd1 Cl2 176.89(3) . . ?
Cl1 Pd1 Cl2 91.54(3) . . ?
C1 S1 C2 101.09(16) . . ?
C1 S1 Pd1 104.40(13) . . ?
C2 S1 Pd1 108.92(11) . . ?
C4 N1 N2 105.7(3) . . ?
C4 N1 Pd1 133.3(2) . . ?
N2 N1 Pd1 121.0(2) . . ?
C6 N2 N1 112.7(3) . . ?
C3 C2 S1 115.2(2) . . ?
C4 C3 C2 111.7(2) . . ?
N1 C4 C5 109.4(3) . . ?
N1 C4 C3 121.2(3) . . ?
C5 C4 C3 129.4(3) . . ?
C6 C5 C4 106.2(3) . . ?
N2 C6 C5 106.0(3) . . ?
N2 C6 C7 121.5(3) . . ?
C5 C6 C7 132.4(3) . . ?
C10 C7 C6 110.5(3) . . ?
C10 C7 C8 109.9(3) . . ?
C6 C7 C8 109.8(3) . . ?
C10 C7 C9 109.2(3) . . ?
C6 C7 C9 107.9(3) . . ?
C8 C7 C9 109.6(3) . . ?

loop_
_geom_bond_atom_site_label_1
_geom_bond_atom_site_label_2
_geom_bond_distance
_geom_bond_site_symmetry_2
_geom_bond_publ_flag
Pd1 N1 2.010(3) . ?
Pd1 S1 2.2674(9) . ?
Pd1 Cl1 2.2738(10) . ?
Pd1 Cl2 2.3293(9) . ?
S1 C1 1.800(3) . ?
S1 C2 1.802(3) . ?
N1 C4 1.330(4) . ?
N1 N2 1.351(4) . ?
N2 C6 1.324(4) . ?
C2 C3 1.523(5) . ?
C3 C4 1.495(4) . ?
C4 C5 1.399(5) . ?
C5 C6 1.379(4) . ?
C6 C7 1.514(4) . ?
C7 C10 1.509(5) . ?
C7 C8 1.513(5) . ?
C7 C9 1.539(5) . ?

loop_
_geom_hbond_atom_site_label_D
_geom_hbond_atom_site_label_H
_geom_hbond_atom_site_label_A
_geom_hbond_distance_DH
_geom_hbond_distance_HA
_geom_hbond_distance_DA
_geom_hbond_angle_DHA
_geom_hbond_site_symmetry_A
N2 H1 Cl2 0.77(3) 2.53(4) 3.040(3) 125(3) .
